data_4076830
loop_
_publ_author_name
'Yeh, Wen-Yann'
'Peng, Shie-Ming'
'Lee, Gene-Hsiang'

_publ_section_title
;
 WCl(\h2-C2Ph2)(\h6-C6Ph6H):&#x00A0; A Compound Containing a
 Metallacycloheptatriene Unit from Trimerization of Diphenylacetylene with
 W(NMe3)(\h2-C2Ph2)3
;
_journal_issue 14
_journal_name_full Organometallics
_journal_page_first 3058
_journal_paper_doi 10.1021/om0201009
_journal_volume 21
_journal_year 2002
_chemical_formula_sum 'C45 H39 N W'
_chemical_formula_weight 777.62
_chemical_name_systematic
; 
 ? 
;
_space_group_IT_number 14
_symmetry_cell_setting monoclinic
_symmetry_space_group_name_Hall '-P 2ybc'
_symmetry_space_group_name_H-M 'P 1 21/c 1'
_atom_sites_solution_hydrogens geom
_atom_sites_solution_primary direct
_atom_sites_solution_secondary difmap
_audit_creation_method SHELXL-97
_cell_angle_alpha 90.00
_cell_angle_beta 118.933(1)
_cell_angle_gamma 90.00
_cell_formula_units_Z 4
_cell_length_a 16.3984(2)
_cell_length_b 15.5170(3)
_cell_length_c 16.6394(3)
_cell_measurement_reflns_used 7465
_cell_measurement_temperature 295(2)
_cell_measurement_theta_max 27.50
_cell_measurement_theta_min 1.42
_cell_volume 3705.50(11)
_computing_cell_refinement 'Bruker SAINT'
_computing_data_collection 'Bruker SMART'
_computing_data_reduction 'Bruker SAINT'
_computing_molecular_graphics 'Bruker SHELXTL'
_computing_publication_material 'Bruker SHELXTL'
_computing_structure_refinement 'SHELXL-97 (Sheldrick, 1997)'
_computing_structure_solution 'SHELXS-97 (Sheldrick, 1990)'
_diffrn_ambient_temperature 295(2)
_diffrn_measured_fraction_theta_full 0.979
_diffrn_measured_fraction_theta_max 0.979
_diffrn_measurement_method '\w scans'
_diffrn_radiation_monochromator graphite
_diffrn_radiation_source 'fine-focus sealed tube'
_diffrn_radiation_type MoK\a
_diffrn_radiation_wavelength 0.71073
_diffrn_reflns_av_R_equivalents 0.0353
_diffrn_reflns_av_sigmaI/netI 0.0388
_diffrn_reflns_limit_h_max 17
_diffrn_reflns_limit_h_min -21
_diffrn_reflns_limit_k_max 20
_diffrn_reflns_limit_k_min -20
_diffrn_reflns_limit_l_max 21
_diffrn_reflns_limit_l_min -21
_diffrn_reflns_number 23204
_diffrn_reflns_theta_full 27.50
_diffrn_reflns_theta_max 27.50
_diffrn_reflns_theta_min 1.42
_diffrn_standards_decay_% 0
_exptl_absorpt_coefficient_mu 3.148
_exptl_absorpt_correction_T_max 0.5634
_exptl_absorpt_correction_T_min 0.3892
_exptl_absorpt_correction_type multi-scan
_exptl_crystal_colour 'light yellow'
_exptl_crystal_density_diffrn 1.394
_exptl_crystal_density_meas ?
_exptl_crystal_density_method 'not measured'
_exptl_crystal_description columnar
_exptl_crystal_F_000 1560
_exptl_crystal_size_max 0.40
_exptl_crystal_size_mid 0.22
_exptl_crystal_size_min 0.18
_refine_diff_density_max 0.496
_refine_diff_density_min -0.635
_refine_diff_density_rms 0.068
_refine_ls_extinction_coef 0.00060(5)
_refine_ls_extinction_expression Fc^*^=kFc[1+0.001xFc^2^\l^3^/sin(2\q)]^-1/4^
_refine_ls_extinction_method SHELXL
_refine_ls_goodness_of_fit_ref 1.040
_refine_ls_hydrogen_treatment mixed
_refine_ls_matrix_type full
_refine_ls_number_parameters 425
_refine_ls_number_reflns 8339
_refine_ls_number_restraints 0
_refine_ls_restrained_S_all 1.040
_refine_ls_R_factor_all 0.0511
_refine_ls_R_factor_gt 0.0312
_refine_ls_shift/su_max 0.002
_refine_ls_shift/su_mean 0.000
_refine_ls_structure_factor_coef Fsqd
_refine_ls_weighting_details 'calc w=1/[\s^2^(Fo^2^)+(0.0144P)^2^+1.6016P] where P=(Fo^2^+2Fc^2^)/3'
_refine_ls_weighting_scheme calc
_refine_ls_wR_factor_gt 0.0489
_refine_ls_wR_factor_ref 0.0530
_reflns_number_gt 6699
_reflns_number_total 8339
_reflns_threshold_expression >2sigma(I)
_cod_data_source_file om0201009.cif
_cod_data_source_block ic7475
_cod_depositor_comments
;
The following automatic conversions were performed:

'_symmetry_cell_setting' value 'Monoclinic' changed to 'monoclinic'
according to /home/saulius/struct/CIF-dictionaries/cif_core.dic
dictionary named 'cif_core.dic' version 2.4.1 from 2010-06-29.

Automatic conversion script
Id: cif_fix_values 1715 2011-07-08 13:25:40Z adriana 

The following automatic conversions were performed:

'_exptl_crystal_density_meas' value 'not_measured' was changed to '?'
- the value is perceived as not measured.

Automatic conversion script
Id: cif_fix_values 3008 2015-01-20 13:52:24Z robertas 
;
_cod_original_sg_symbol_H-M P2(1)/c
_cod_database_code 4076830

loop_
_symmetry_equiv_pos_as_xyz
'x, y, z'
'-x, y+1/2, -z+1/2'
'-x, -y, -z'
'x, -y-1/2, z-1/2'

loop_
_atom_site_label
_atom_site_type_symbol
_atom_site_fract_x
_atom_site_fract_y
_atom_site_fract_z
_atom_site_U_iso_or_equiv
_atom_site_adp_type
_atom_site_occupancy
_atom_site_symmetry_multiplicity
_atom_site_calc_flag
_atom_site_refinement_flags
W W 0.212339(8) 0.048666(7) 0.783370(8) 0.03873(5) Uani 1 1 d .
N1 N 0.15221(17) -0.06650(15) 0.82793(17) 0.0452(6) Uani 1 1 d .
C1 C 0.3053(2) 0.06692(18) 0.9212(2) 0.0432(7) Uani 1 1 d .
C2 C 0.3247(2) 0.12138(18) 0.8723(2) 0.0419(7) Uani 1 1 d .
C3 C 0.2469(2) -0.0412(2) 0.7131(2) 0.0445(7) Uani 1 1 d .
C4 C 0.2638(2) 0.03663(19) 0.6929(2) 0.0431(7) Uani 1 1 d .
C5 C 0.0813(2) 0.1036(2) 0.7300(2) 0.0475(8) Uani 1 1 d .
C6 C 0.1366(2) 0.1567(2) 0.7176(2) 0.0444(7) Uani 1 1 d .
C7 C 0.3432(2) 0.04481(19) 1.0190(2) 0.0424(7) Uani 1 1 d .
C8 C 0.3050(2) 0.0794(2) 1.0707(2) 0.0542(8) Uani 1 1 d .
H8A H 0.2548 0.1172 1.0434 0.065 Uiso 1 1 calc R
C9 C 0.3407(3) 0.0581(3) 1.1620(2) 0.0665(10) Uani 1 1 d .
H9A H 0.3145 0.0817 1.1957 0.080 Uiso 1 1 calc R
C10 C 0.4147(3) 0.0023(3) 1.2039(2) 0.0668(10) Uani 1 1 d .
H10A H 0.4383 -0.0120 1.2654 0.080 Uiso 1 1 calc R
C11 C 0.4533(3) -0.0322(2) 1.1543(2) 0.0642(10) Uani 1 1 d .
H11A H 0.5033 -0.0700 1.1824 0.077 Uiso 1 1 calc R
C12 C 0.4185(2) -0.0112(2) 1.0629(2) 0.0519(8) Uani 1 1 d .
H12A H 0.4457 -0.0347 1.0301 0.062 Uiso 1 1 calc R
C13 C 0.3977(2) 0.18566(18) 0.8919(2) 0.0420(7) Uani 1 1 d .
C14 C 0.4706(2) 0.1967(2) 0.9810(2) 0.0521(8) Uani 1 1 d .
H14A H 0.4698 0.1668 1.0290 0.063 Uiso 1 1 calc R
C15 C 0.5437(2) 0.2512(2) 0.9993(3) 0.0652(10) Uani 1 1 d .
H15A H 0.5921 0.2570 1.0591 0.078 Uiso 1 1 calc R
C16 C 0.5452(3) 0.2968(2) 0.9295(3) 0.0703(11) Uani 1 1 d .
H16A H 0.5948 0.3336 0.9418 0.084 Uiso 1 1 calc R
C17 C 0.4736(3) 0.2882(2) 0.8416(3) 0.0705(11) Uani 1 1 d .
H17A H 0.4746 0.3196 0.7945 0.085 Uiso 1 1 calc R
C18 C 0.3996(2) 0.2332(2) 0.8219(2) 0.0567(9) Uani 1 1 d .
H18A H 0.3512 0.2281 0.7620 0.068 Uiso 1 1 calc R
C19 C 0.2555(2) -0.1290(2) 0.6841(2) 0.0476(8) Uani 1 1 d .
C20 C 0.1876(3) -0.1632(2) 0.6021(2) 0.0619(9) Uani 1 1 d .
H20A H 0.1349 -0.1307 0.5651 0.074 Uiso 1 1 calc R
C21 C 0.1968(3) -0.2450(3) 0.5742(3) 0.0759(11) Uani 1 1 d .
H21A H 0.1503 -0.2667 0.5188 0.091 Uiso 1 1 calc R
C22 C 0.2727(3) -0.2939(3) 0.6267(3) 0.0772(12) Uani 1 1 d .
H22A H 0.2783 -0.3488 0.6074 0.093 Uiso 1 1 calc R
C23 C 0.3413(3) -0.2617(2) 0.7085(3) 0.0742(11) Uani 1 1 d .
H23A H 0.3935 -0.2950 0.7448 0.089 Uiso 1 1 calc R
C24 C 0.3331(3) -0.1796(2) 0.7373(3) 0.0603(9) Uani 1 1 d .
H24A H 0.3800 -0.1584 0.7928 0.072 Uiso 1 1 calc R
C25 C 0.2977(2) 0.06879(19) 0.6316(2) 0.0459(8) Uani 1 1 d .
C26 C 0.2696(3) 0.1460(2) 0.5856(3) 0.0719(11) Uani 1 1 d .
H26A H 0.2307 0.1818 0.5966 0.086 Uiso 1 1 calc R
C27 C 0.2980(3) 0.1719(3) 0.5229(3) 0.0871(14) Uani 1 1 d .
H27A H 0.2766 0.2237 0.4916 0.104 Uiso 1 1 calc R
C28 C 0.3570(3) 0.1217(3) 0.5072(3) 0.0726(11) Uani 1 1 d .
H28A H 0.3754 0.1388 0.4649 0.087 Uiso 1 1 calc R
C29 C 0.3890(3) 0.0459(3) 0.5545(3) 0.0665(10) Uani 1 1 d .
H29A H 0.4311 0.0124 0.5458 0.080 Uiso 1 1 calc R
C30 C 0.3589(2) 0.0187(2) 0.6151(2) 0.0533(8) Uani 1 1 d .
H30A H 0.3799 -0.0337 0.6454 0.064 Uiso 1 1 calc R
C31 C -0.0161(2) 0.1085(2) 0.7109(2) 0.0505(8) Uani 1 1 d .
C32 C -0.0390(3) 0.1493(2) 0.7715(3) 0.0683(10) Uani 1 1 d .
H32A H 0.0077 0.1738 0.8251 0.082 Uiso 1 1 calc R
C33 C -0.1310(3) 0.1538(3) 0.7525(4) 0.0901(14) Uani 1 1 d .
H33A H -0.1455 0.1814 0.7936 0.108 Uiso 1 1 calc R
C34 C -0.2003(3) 0.1186(3) 0.6748(5) 0.1006(18) Uani 1 1 d .
H34A H -0.2618 0.1215 0.6631 0.121 Uiso 1 1 calc R
C35 C -0.1795(3) 0.0792(4) 0.6147(4) 0.0995(16) Uani 1 1 d .
H35A H -0.2270 0.0557 0.5610 0.119 Uiso 1 1 calc R
C36 C -0.0883(3) 0.0736(3) 0.6322(3) 0.0762(12) Uani 1 1 d .
H36A H -0.0752 0.0458 0.5902 0.091 Uiso 1 1 calc R
C37 C 0.1253(2) 0.2443(2) 0.6801(2) 0.0467(7) Uani 1 1 d .
C38 C 0.1629(3) 0.3140(2) 0.7378(3) 0.0664(10) Uani 1 1 d .
H38A H 0.1986 0.3048 0.8007 0.080 Uiso 1 1 calc R
C39 C 0.1485(3) 0.3975(3) 0.7040(4) 0.0896(15) Uani 1 1 d .
H39A H 0.1732 0.4436 0.7444 0.108 Uiso 1 1 calc R
C40 C 0.0989(4) 0.4122(3) 0.6128(5) 0.0957(17) Uani 1 1 d .
H40A H 0.0908 0.4682 0.5903 0.115 Uiso 1 1 calc R
C41 C 0.0612(3) 0.3455(4) 0.5543(3) 0.0900(14) Uani 1 1 d .
H41A H 0.0270 0.3560 0.4916 0.108 Uiso 1 1 calc R
C42 C 0.0727(3) 0.2608(3) 0.5866(3) 0.0701(10) Uani 1 1 d .
H42A H 0.0453 0.2155 0.5456 0.084 Uiso 1 1 calc R
C43 C 0.0741(2) -0.1077(2) 0.7471(2) 0.0610(9) Uani 1 1 d .
H43A H 0.0504 -0.1549 0.7670 0.091 Uiso 1 1 calc R
H43B H 0.0957 -0.1287 0.7065 0.091 Uiso 1 1 calc R
H43C H 0.0254 -0.0662 0.7154 0.091 Uiso 1 1 calc R
C44 C 0.2241(2) -0.1337(2) 0.8776(2) 0.0555(9) Uani 1 1 d .
H44A H 0.1970 -0.1800 0.8949 0.083 Uiso 1 1 calc R
H44B H 0.2746 -0.1089 0.9317 0.083 Uiso 1 1 calc R
H44C H 0.2471 -0.1553 0.8383 0.083 Uiso 1 1 calc R
C45 C 0.1158(2) -0.0383(2) 0.8906(2) 0.0578(9) Uani 1 1 d .
H45A H 0.0917 -0.0873 0.9075 0.087 Uiso 1 1 calc R
H45B H 0.0671 0.0033 0.8598 0.087 Uiso 1 1 calc R
H45C H 0.1654 -0.0128 0.9448 0.087 Uiso 1 1 calc R

loop_
_atom_site_aniso_label
_atom_site_aniso_U_11
_atom_site_aniso_U_22
_atom_site_aniso_U_33
_atom_site_aniso_U_23
_atom_site_aniso_U_13
_atom_site_aniso_U_12
W 0.04312(7) 0.03590(7) 0.04217(7) 0.00223(6) 0.02457(5) -0.00030(6)
N1 0.0493(15) 0.0401(14) 0.0534(15) 0.0037(12) 0.0305(13) -0.0023(12)
C1 0.0439(17) 0.0421(17) 0.0469(17) 0.0004(13) 0.0246(14) 0.0012(13)
C2 0.0462(18) 0.0382(16) 0.0473(17) 0.0005(13) 0.0273(15) 0.0024(14)
C3 0.0495(17) 0.0446(17) 0.0438(16) 0.0000(15) 0.0262(14) -0.0006(15)
C4 0.0448(17) 0.0408(18) 0.0464(17) 0.0029(13) 0.0243(14) 0.0008(14)
C5 0.0497(19) 0.0465(18) 0.0481(18) 0.0042(15) 0.0250(16) 0.0018(15)
C6 0.0470(18) 0.0432(17) 0.0437(17) 0.0006(14) 0.0226(15) 0.0022(15)
C7 0.0440(16) 0.0408(16) 0.0451(16) -0.0016(15) 0.0237(14) -0.0035(15)
C8 0.0472(19) 0.061(2) 0.056(2) -0.0025(17) 0.0262(17) 0.0087(16)
C9 0.061(2) 0.097(3) 0.051(2) -0.015(2) 0.0353(18) -0.005(2)
C10 0.068(3) 0.086(3) 0.044(2) 0.0026(19) 0.0248(19) -0.009(2)
C11 0.062(2) 0.061(2) 0.061(2) 0.0091(18) 0.0216(19) 0.0121(18)
C12 0.053(2) 0.0514(18) 0.058(2) 0.0008(16) 0.0320(18) 0.0080(16)
C13 0.0439(17) 0.0348(15) 0.0553(19) -0.0003(14) 0.0304(16) 0.0039(13)
C14 0.0505(19) 0.0466(19) 0.060(2) 0.0008(16) 0.0272(17) -0.0009(15)
C15 0.050(2) 0.059(2) 0.075(3) -0.002(2) 0.0207(19) -0.0064(18)
C16 0.050(2) 0.056(2) 0.103(3) 0.007(2) 0.035(2) -0.0085(18)
C17 0.071(3) 0.061(2) 0.094(3) 0.020(2) 0.051(3) -0.004(2)
C18 0.054(2) 0.052(2) 0.066(2) 0.0115(17) 0.0308(18) 0.0022(17)
C19 0.063(2) 0.0425(18) 0.0523(19) 0.0017(15) 0.0396(17) -0.0026(16)
C20 0.071(2) 0.060(2) 0.058(2) -0.0044(18) 0.0338(19) 0.0059(19)
C21 0.091(3) 0.071(3) 0.075(3) -0.024(2) 0.047(2) -0.009(2)
C22 0.108(4) 0.054(2) 0.099(3) -0.016(2) 0.073(3) 0.000(2)
C23 0.089(3) 0.058(2) 0.098(3) 0.013(2) 0.063(3) 0.025(2)
C24 0.063(2) 0.062(2) 0.061(2) 0.0018(18) 0.0345(19) 0.0062(19)
C25 0.0517(19) 0.0472(19) 0.0428(17) -0.0017(14) 0.0261(15) -0.0068(15)
C26 0.109(3) 0.054(2) 0.080(3) 0.013(2) 0.068(3) 0.014(2)
C27 0.143(4) 0.059(2) 0.094(3) 0.020(2) 0.084(3) 0.014(3)
C28 0.102(3) 0.065(3) 0.080(3) -0.003(2) 0.067(3) -0.019(2)
C29 0.072(2) 0.072(2) 0.076(2) -0.003(2) 0.052(2) -0.005(2)
C30 0.055(2) 0.0556(19) 0.057(2) 0.0077(16) 0.0327(18) 0.0000(16)
C31 0.0462(19) 0.0486(19) 0.057(2) 0.0140(16) 0.0249(17) 0.0036(15)
C32 0.067(2) 0.056(2) 0.089(3) 0.002(2) 0.043(2) 0.008(2)
C33 0.086(3) 0.071(3) 0.144(5) 0.022(3) 0.080(3) 0.028(3)
C34 0.052(3) 0.091(4) 0.157(5) 0.053(4) 0.049(3) 0.017(3)
C35 0.046(3) 0.118(4) 0.102(4) 0.023(3) 0.009(3) -0.007(3)
C36 0.056(2) 0.101(3) 0.062(2) 0.007(2) 0.020(2) -0.002(2)
C37 0.0443(18) 0.0452(18) 0.058(2) 0.0061(16) 0.0311(16) 0.0060(15)
C38 0.067(2) 0.054(2) 0.082(3) -0.004(2) 0.039(2) -0.0037(19)
C39 0.088(3) 0.047(2) 0.157(5) -0.010(3) 0.078(4) -0.004(2)
C40 0.088(4) 0.067(3) 0.160(5) 0.044(4) 0.083(4) 0.026(3)
C41 0.083(3) 0.103(4) 0.091(3) 0.053(3) 0.047(3) 0.036(3)
C42 0.070(3) 0.068(3) 0.068(3) 0.012(2) 0.031(2) 0.010(2)
C43 0.063(2) 0.052(2) 0.069(2) -0.0029(18) 0.033(2) -0.0155(18)
C44 0.069(2) 0.0425(18) 0.065(2) 0.0132(16) 0.0406(19) 0.0033(17)
C45 0.064(2) 0.057(2) 0.073(2) 0.0052(18) 0.049(2) -0.0012(18)

loop_
_atom_type_symbol
_atom_type_description
_atom_type_scat_dispersion_real
_atom_type_scat_dispersion_imag
_atom_type_scat_source
C C 0.0033 0.0016 'International Tables Vol C Tables 4.2.6.8 and 6.1.1.4'
H H 0.0000 0.0000 'International Tables Vol C Tables 4.2.6.8 and 6.1.1.4'
N N 0.0061 0.0033 'International Tables Vol C Tables 4.2.6.8 and 6.1.1.4'
W W -0.8490 6.8722 'International Tables Vol C Tables 4.2.6.8 and 6.1.1.4'

loop_
_geom_angle_atom_site_label_1
_geom_angle_atom_site_label_2
_geom_angle_atom_site_label_3
_geom_angle
C2 W C6 92.04(12)
C2 W C4 91.97(12)
C6 W C4 92.31(11)
C2 W C3 112.48(12)
C6 W C3 120.58(11)
C4 W C3 37.28(11)
C2 W C1 37.18(11)
C6 W C1 114.17(11)
C4 W C1 118.66(12)
C3 W C1 117.55(11)
C2 W C5 117.77(12)
C6 W C5 37.12(11)
C4 W C5 115.55(12)
C3 W C5 123.14(12)
C1 W C5 118.32(12)
C2 W N1 124.24(10)
C6 W N1 123.71(10)
C4 W N1 123.33(10)
C3 W N1 86.35(10)
C1 W N1 87.17(10)
C5 W N1 86.61(11)
C43 N1 C44 107.9(2)
C43 N1 C45 107.3(2)
C44 N1 C45 107.0(2)
C43 N1 W 110.85(19)
C44 N1 W 111.74(18)
C45 N1 W 111.75(18)
C2 C1 C7 137.2(3)
C2 C1 W 70.79(19)
C7 C1 W 151.9(2)
C1 C2 C13 135.6(3)
C1 C2 W 72.03(18)
C13 C2 W 152.1(2)
C4 C3 C19 134.1(3)
C4 C3 W 71.06(18)
C19 C3 W 154.8(2)
C3 C4 C25 133.4(3)
C3 C4 W 71.66(18)
C25 C4 W 154.9(2)
C6 C5 C31 133.9(3)
C6 C5 W 70.93(19)
C31 C5 W 155.0(2)
C5 C6 C37 133.8(3)
C5 C6 W 71.95(19)
C37 C6 W 154.0(2)
C12 C7 C8 117.7(3)
C12 C7 C1 121.2(3)
C8 C7 C1 121.2(3)
C9 C8 C7 120.7(3)
C10 C9 C8 120.7(3)
C11 C10 C9 119.5(3)
C10 C11 C12 120.4(3)
C11 C12 C7 121.0(3)
C18 C13 C14 118.1(3)
C18 C13 C2 121.3(3)
C14 C13 C2 120.5(3)
C15 C14 C13 121.2(3)
C16 C15 C14 120.1(4)
C17 C16 C15 119.7(3)
C16 C17 C18 120.9(4)
C17 C18 C13 119.9(3)
C20 C19 C24 117.7(3)
C20 C19 C3 121.2(3)
C24 C19 C3 121.1(3)
C19 C20 C21 121.0(4)
C22 C21 C20 120.8(4)
C21 C22 C23 119.4(4)
C22 C23 C24 120.4(4)
C19 C24 C23 120.6(4)
C26 C25 C30 117.0(3)
C26 C25 C4 123.1(3)
C30 C25 C4 119.8(3)
C25 C26 C27 121.7(4)
C28 C27 C26 120.3(4)
C27 C28 C29 119.4(3)
C28 C29 C30 120.5(4)
C29 C30 C25 121.0(3)
C36 C31 C32 117.4(3)
C36 C31 C5 121.8(3)
C32 C31 C5 120.9(3)
C33 C32 C31 120.3(4)
C34 C33 C32 121.0(5)
C35 C34 C33 119.5(4)
C34 C35 C36 120.6(5)
C35 C36 C31 121.2(4)
C38 C37 C42 117.5(3)
C38 C37 C6 120.5(3)
C42 C37 C6 121.9(3)
C37 C38 C39 121.3(4)
C40 C39 C38 120.4(5)
C41 C40 C39 119.9(4)
C40 C41 C42 121.0(4)
C37 C42 C41 119.9(4)

loop_
_geom_bond_atom_site_label_1
_geom_bond_atom_site_label_2
_geom_bond_distance
W C2 2.054(3)
W C6 2.057(3)
W C4 2.059(3)
W C3 2.066(3)
W C1 2.069(3)
W C5 2.070(3)
W N1 2.329(2)
N1 C43 1.480(4)
N1 C44 1.489(4)
N1 C45 1.496(4)
C1 C2 1.314(4)
C1 C7 1.474(4)
C2 C13 1.469(4)
C3 C4 1.318(4)
C3 C19 1.476(4)
C4 C25 1.467(4)
C5 C6 1.314(4)
C5 C31 1.473(4)
C6 C37 1.470(4)
C7 C12 1.393(4)
C7 C8 1.394(4)
C8 C9 1.378(5)
C9 C10 1.374(5)
C10 C11 1.369(5)
C11 C12 1.380(5)
C13 C18 1.391(4)
C13 C14 1.394(4)
C14 C15 1.375(4)
C15 C16 1.371(5)
C16 C17 1.369(5)
C17 C18 1.387(5)
C19 C20 1.383(4)
C19 C24 1.389(5)
C20 C21 1.385(5)
C21 C22 1.354(5)
C22 C23 1.374(5)
C23 C24 1.390(5)
C25 C26 1.376(4)
C25 C30 1.397(4)
C26 C27 1.391(5)
C27 C28 1.361(5)
C28 C29 1.371(5)
C29 C30 1.385(4)
C31 C36 1.383(5)
C31 C32 1.386(5)
C32 C33 1.386(5)
C33 C34 1.356(7)
C34 C35 1.350(7)
C35 C36 1.381(6)
C37 C38 1.378(5)
C37 C42 1.389(5)
C38 C39 1.387(5)
C39 C40 1.351(7)
C40 C41 1.348(7)
C41 C42 1.398(6)
